data_7704574
loop_
_publ_author_name
'Chakraborty, Sujaya'
'Lohar, Somenath'
'Dhara, Koushik'
'Ghosh, Raktim'
'Dam, Somasri'
'Zangrando, Ennio'
'Chattopadhyay, Pabitra'

_publ_section_title
;
 A new half-condensed Schiff base platform: structures and sensing of
 Zn<sup>2+</sup> and H<sub>2</sub>PO<sub>4</sub><sup>-</sup> ions in an
 aqueous medium.
;
_journal_issue 26
_journal_name_full 'Dalton transactions (Cambridge, England : 2003)'
_journal_page_first 8991
_journal_page_last 9001
_journal_paper_doi 10.1039/d0dt01594f
_journal_volume 49
_journal_year 2020
_chemical_formula_sum 'C21 H19 N2 O2'
_chemical_formula_weight 331.38
_space_group_IT_number 14
_space_group_name_Hall '-P 2ybc'
_space_group_name_H-M_alt 'P 1 21/c 1'
_symmetry_cell_setting monoclinic
_symmetry_space_group_name_H-M 'P 1 21/c 1'
_atom_sites_solution_hydrogens geom
_atom_sites_solution_primary direct
_atom_sites_solution_secondary difmap
_audit_creation_method SHELXL-97
_audit_update_record
;
2020-02-21 deposited with the CCDC.	2020-06-03 downloaded from the CCDC.
;
_cell_angle_alpha 90.00
_cell_angle_beta 101.708(2)
_cell_angle_gamma 90.00
_cell_formula_units_Z 4
_cell_length_a 16.0146(5)
_cell_length_b 7.3894(3)
_cell_length_c 14.6908(5)
_cell_measurement_reflns_used 3591
_cell_measurement_temperature 296(2)
_cell_measurement_theta_max 26.70
_cell_measurement_theta_min 3.25
_cell_volume 1702.31(11)
_computing_cell_refinement 'APEX II v.2.2 (Bruker, 2007)'
_computing_data_collection 'APEX II v.2.2 (Bruker, 2007)'
_computing_data_reduction 'APEX II v.2.2 (Bruker, 2007)'
_computing_structure_refinement 'SHELXL-97 (Sheldrick, 1997)'
_computing_structure_solution 'SHELXS-97 (Sheldrick, 1990)'
_diffrn_ambient_temperature 296(2)
_diffrn_measured_fraction_theta_full 0.994
_diffrn_measured_fraction_theta_max 0.994
_diffrn_measurement_device_type 'Bruker APEX II CCD'
_diffrn_measurement_method '\W scans'
_diffrn_radiation_monochromator graphite
_diffrn_radiation_source 'fine-focus sealed tube'
_diffrn_radiation_type MoK\a
_diffrn_radiation_wavelength 0.71073
_diffrn_reflns_av_R_equivalents 0.1085
_diffrn_reflns_av_sigmaI/netI 0.0499
_diffrn_reflns_limit_h_max 20
_diffrn_reflns_limit_h_min -20
_diffrn_reflns_limit_k_max 9
_diffrn_reflns_limit_k_min -9
_diffrn_reflns_limit_l_max 18
_diffrn_reflns_limit_l_min -18
_diffrn_reflns_number 26400
_diffrn_reflns_theta_full 26.70
_diffrn_reflns_theta_max 26.70
_diffrn_reflns_theta_min 3.25
_exptl_absorpt_coefficient_mu 0.084
_exptl_crystal_colour yellow
_exptl_crystal_density_diffrn 1.293
_exptl_crystal_density_method 'not measured'
_exptl_crystal_description needle
_exptl_crystal_F_000 700
_refine_diff_density_max 0.199
_refine_diff_density_min -0.230
_refine_diff_density_rms 0.040
_refine_ls_extinction_method none
_refine_ls_goodness_of_fit_ref 0.938
_refine_ls_hydrogen_treatment mixed
_refine_ls_matrix_type full
_refine_ls_number_parameters 228
_refine_ls_number_reflns 3591
_refine_ls_number_restraints 0
_refine_ls_restrained_S_all 0.938
_refine_ls_R_factor_all 0.0825
_refine_ls_R_factor_gt 0.0471
_refine_ls_shift/su_max 0.017
_refine_ls_shift/su_mean 0.000
_refine_ls_structure_factor_coef Fsqd
_refine_ls_weighting_details 'calc w=1/[\s^2^(Fo^2^)+(0.0946P)^2^+0.3286P] where P=(Fo^2^+2Fc^2^)/3'
_refine_ls_weighting_scheme calc
_refine_ls_wR_factor_gt 0.1303
_refine_ls_wR_factor_ref 0.1734
_reflns_number_gt 2225
_reflns_number_total 3591
_reflns_threshold_expression 'I > 2\s(I)'
_cod_data_source_file d0dt01594f2.cif
_cod_data_source_block pb_74
_cod_depositor_comments 'Adding full bibliography for 7704574--7704575.cif.'
_cod_original_cell_volume 1702.31(10)
_cod_original_sg_symbol_H-M 'P 21/c'
_cod_database_code 7704574

loop_
_symmetry_equiv_pos_as_xyz
'x, y, z'
'-x, y+1/2, -z+1/2'
'-x, -y, -z'
'x, -y-1/2, z-1/2'

loop_
_atom_site_label
_atom_site_type_symbol
_atom_site_fract_x
_atom_site_fract_y
_atom_site_fract_z
_atom_site_U_iso_or_equiv
_atom_site_adp_type
_atom_site_occupancy
_atom_site_symmetry_multiplicity
_atom_site_calc_flag
_atom_site_refinement_flags
_atom_site_disorder_assembly
_atom_site_disorder_group
O1 O -0.14290(10) 0.7750(3) -0.10049(11) 0.0927(5) Uani 1 1 d . . .
O2 O 0.05944(8) 0.8205(2) 0.10794(9) 0.0671(4) Uani 1 1 d . . .
H1 H 0.0970 0.8408 0.1537 0.101 Uiso 1 1 calc R . .
N1 N 0.12419(9) 0.9066(2) 0.27891(10) 0.0569(4) Uani 1 1 d . . .
N2 N 0.27669(10) 1.0150(2) 0.24468(11) 0.0702(5) Uani 1 1 d . . .
H13 H 0.2299 1.0523 0.2102 0.084 Uiso 1 1 calc R . .
C1 C -0.08398(14) 0.7863(3) -0.03558(14) 0.0753(6) Uani 1 1 d . . .
H2 H -0.0302 0.7566 -0.0458 0.090 Uiso 1 1 calc R . .
C2 C -0.08993(11) 0.8426(2) 0.05801(12) 0.0565(4) Uani 1 1 d . . .
C7 C -0.01703(11) 0.8603(2) 0.12737(12) 0.0524(4) Uani 1 1 d . . .
C6 C -0.02514(11) 0.9184(2) 0.21635(12) 0.0519(4) Uani 1 1 d . . .
C9 C 0.04845(12) 0.9376(2) 0.29049(12) 0.0559(4) Uani 1 1 d . . .
H8 H 0.0406 0.9737 0.3488 0.067 Uiso 1 1 calc R . .
C10 C 0.19488(12) 0.9132(2) 0.35439(12) 0.0582(5) Uani 1 1 d . . .
C15 C 0.27327(12) 0.9629(3) 0.33483(13) 0.0616(5) Uani 1 1 d . . .
C16 C 0.34857(11) 1.0127(3) 0.20467(13) 0.0615(5) Uani 1 1 d . . .
C17 C 0.41135(13) 0.8829(3) 0.22706(16) 0.0778(6) Uani 1 1 d . . .
H14 H 0.4069 0.7944 0.2708 0.093 Uiso 1 1 calc R . .
C18 C 0.48078(14) 0.8840(4) 0.18457(17) 0.0884(7) Uani 1 1 d . . .
H15 H 0.5235 0.7978 0.2010 0.106 Uiso 1 1 calc R . .
C19 C 0.48729(14) 1.0101(4) 0.11888(16) 0.0889(8) Uani 1 1 d . . .
H16 H 0.5343 1.0107 0.0907 0.107 Uiso 1 1 calc R . .
C3 C -0.16945(12) 0.8796(3) 0.07844(14) 0.0613(5) Uani 1 1 d . . .
H3 H -0.2177 0.8667 0.0316 0.074 Uiso 1 1 calc R . .
C4 C -0.17938(12) 0.9344(3) 0.16480(14) 0.0603(5) Uani 1 1 d . . .
C5 C -0.10596(12) 0.9531(2) 0.23242(13) 0.0573(5) Uani 1 1 d . . .
H4 H -0.1111 0.9909 0.2914 0.069 Uiso 1 1 calc R . .
C21 C 0.35592(12) 1.1393(3) 0.13749(13) 0.0669(5) Uani 1 1 d . . .
H18 H 0.3142 1.2276 0.1213 0.080 Uiso 1 1 calc R . .
C20 C 0.42430(14) 1.1355(4) 0.09464(15) 0.0813(6) Uani 1 1 d . . .
H17 H 0.4278 1.2195 0.0484 0.098 Uiso 1 1 calc R . .
C14 C 0.34434(14) 0.9632(3) 0.40700(15) 0.0771(6) Uani 1 1 d . . .
H12 H 0.3969 1.0004 0.3960 0.093 Uiso 1 1 calc R . .
C13 C 0.33740(18) 0.9087(4) 0.49489(16) 0.0891(7) Uani 1 1 d . . .
H11 H 0.3857 0.9070 0.5423 0.107 Uiso 1 1 calc R . .
C12 C 0.26010(17) 0.8566(4) 0.51367(15) 0.0839(7) Uani 1 1 d . . .
H10 H 0.2561 0.8195 0.5731 0.101 Uiso 1 1 calc R . .
C11 C 0.18929(14) 0.8601(3) 0.44376(14) 0.0704(5) Uani 1 1 d . . .
H9 H 0.1367 0.8266 0.4561 0.084 Uiso 1 1 calc R . .
C8 C -0.26608(13) 0.9729(3) 0.18454(18) 0.0806(6) Uani 1 1 d . . .
H6 H -0.2960 1.0550 0.1386 0.121 Uiso 1 1 calc R . .
H5 H -0.2600 1.0264 0.2451 0.121 Uiso 1 1 calc R . .
H7 H -0.2976 0.8620 0.1825 0.121 Uiso 1 1 calc R . .

loop_
_atom_site_aniso_label
_atom_site_aniso_U_11
_atom_site_aniso_U_22
_atom_site_aniso_U_33
_atom_site_aniso_U_23
_atom_site_aniso_U_13
_atom_site_aniso_U_12
O1 0.0845(11) 0.1242(14) 0.0629(9) -0.0122(9) -0.0005(8) 0.0147(9)
O2 0.0531(7) 0.0926(10) 0.0567(8) -0.0016(7) 0.0137(6) 0.0101(7)
N1 0.0564(9) 0.0580(9) 0.0540(9) 0.0039(7) 0.0057(7) 0.0007(7)
N2 0.0486(9) 0.0918(12) 0.0664(10) 0.0204(9) 0.0026(7) 0.0019(8)
C1 0.0681(13) 0.0960(16) 0.0590(12) -0.0034(11) 0.0065(10) 0.0159(11)
C2 0.0580(10) 0.0574(10) 0.0538(10) 0.0032(8) 0.0109(8) 0.0050(8)
C7 0.0502(10) 0.0536(9) 0.0549(10) 0.0063(8) 0.0140(8) 0.0057(7)
C6 0.0550(10) 0.0480(9) 0.0545(10) 0.0039(7) 0.0154(8) 0.0018(7)
C9 0.0627(11) 0.0513(10) 0.0544(10) 0.0004(7) 0.0136(8) 0.0015(8)
C10 0.0623(11) 0.0550(10) 0.0540(10) 0.0003(8) 0.0044(8) 0.0026(8)
C15 0.0628(11) 0.0592(10) 0.0578(11) 0.0023(8) 0.0003(9) -0.0004(9)
C16 0.0502(10) 0.0729(12) 0.0558(10) 0.0005(9) -0.0023(8) -0.0044(9)
C17 0.0639(13) 0.0844(15) 0.0797(14) 0.0090(11) 0.0022(10) 0.0059(11)
C18 0.0655(14) 0.1131(19) 0.0792(15) -0.0031(14) -0.0028(11) 0.0225(13)
C19 0.0583(13) 0.140(2) 0.0658(13) -0.0072(15) 0.0068(10) 0.0058(14)
C3 0.0525(10) 0.0621(11) 0.0671(12) 0.0048(9) 0.0071(9) 0.0032(8)
C4 0.0555(10) 0.0577(10) 0.0704(12) 0.0067(9) 0.0191(9) 0.0037(8)
C5 0.0632(11) 0.0533(10) 0.0598(10) 0.0041(8) 0.0228(9) 0.0037(8)
C21 0.0568(11) 0.0840(13) 0.0558(11) 0.0042(10) 0.0015(9) 0.0017(9)
C20 0.0693(13) 0.1145(18) 0.0574(12) 0.0088(12) 0.0067(10) -0.0024(13)
C14 0.0680(13) 0.0845(14) 0.0704(13) 0.0024(11) -0.0056(10) -0.0086(11)
C13 0.0931(17) 0.0968(17) 0.0625(13) -0.0024(12) -0.0194(12) 0.0025(14)
C12 0.0982(18) 0.0939(16) 0.0544(12) 0.0044(11) 0.0032(11) 0.0041(14)
C11 0.0794(14) 0.0730(13) 0.0575(11) 0.0026(10) 0.0108(10) 0.0047(10)
C8 0.0591(12) 0.0864(15) 0.1021(17) 0.0079(13) 0.0302(12) 0.0076(11)

loop_
_atom_type_symbol
_atom_type_description
_atom_type_scat_dispersion_real
_atom_type_scat_dispersion_imag
_atom_type_scat_source
C C 0.0033 0.0016 'International Tables Vol C Tables 4.2.6.8 and 6.1.1.4'
H H 0.0000 0.0000 'International Tables Vol C Tables 4.2.6.8 and 6.1.1.4'
N N 0.0061 0.0033 'International Tables Vol C Tables 4.2.6.8 and 6.1.1.4'
O O 0.0106 0.0060 'International Tables Vol C Tables 4.2.6.8 and 6.1.1.4'

loop_
_geom_angle_atom_site_label_1
_geom_angle_atom_site_label_2
_geom_angle_atom_site_label_3
_geom_angle
_geom_angle_site_symmetry_1
_geom_angle_site_symmetry_3
_geom_angle_publ_flag
C7 O2 H1 109.5 . . ?
C9 N1 C10 121.26(16) . . ?
C15 N2 C16 126.39(16) . . ?
C15 N2 H13 116.8 . . ?
C16 N2 H13 116.8 . . ?
O1 C1 C2 125.3(2) . . ?
O1 C1 H2 117.4 . . ?
C2 C1 H2 117.4 . . ?
C7 C2 C3 119.44(17) . . ?
C7 C2 C1 120.78(17) . . ?
C3 C2 C1 119.78(17) . . ?
O2 C7 C2 119.27(16) . . ?
O2 C7 C6 121.57(15) . . ?
C2 C7 C6 119.16(16) . . ?
C5 C6 C7 118.71(17) . . ?
C5 C6 C9 120.14(16) . . ?
C7 C6 C9 121.14(16) . . ?
N1 C9 C6 122.30(16) . . ?
N1 C9 H8 118.8 . . ?
C6 C9 H8 118.8 . . ?
C11 C10 C15 120.17(18) . . ?
C11 C10 N1 122.38(18) . . ?
C15 C10 N1 117.29(16) . . ?
C14 C15 N2 122.81(19) . . ?
C14 C15 C10 118.43(18) . . ?
N2 C15 C10 118.74(16) . . ?
C17 C16 C21 118.51(19) . . ?
C17 C16 N2 122.10(19) . . ?
C21 C16 N2 119.33(17) . . ?
C16 C17 C18 120.1(2) . . ?
C16 C17 H14 119.9 . . ?
C18 C17 H14 119.9 . . ?
C19 C18 C17 120.6(2) . . ?
C19 C18 H15 119.7 . . ?
C17 C18 H15 119.7 . . ?
C18 C19 C20 119.5(2) . . ?
C18 C19 H16 120.3 . . ?
C20 C19 H16 120.3 . . ?
C4 C3 C2 122.67(18) . . ?
C4 C3 H3 118.7 . . ?
C2 C3 H3 118.7 . . ?
C3 C4 C5 116.91(17) . . ?
C3 C4 C8 121.32(19) . . ?
C5 C4 C8 121.77(19) . . ?
C4 C5 C6 123.10(17) . . ?
C4 C5 H4 118.5 . . ?
C6 C5 H4 118.5 . . ?
C20 C21 C16 120.4(2) . . ?
C20 C21 H18 119.8 . . ?
C16 C21 H18 119.8 . . ?
C19 C20 C21 120.8(2) . . ?
C19 C20 H17 119.6 . . ?
C21 C20 H17 119.6 . . ?
C13 C14 C15 120.3(2) . . ?
C13 C14 H12 119.8 . . ?
C15 C14 H12 119.8 . . ?
C12 C13 C14 121.1(2) . . ?
C12 C13 H11 119.5 . . ?
C14 C13 H11 119.5 . . ?
C11 C12 C13 119.1(2) . . ?
C11 C12 H10 120.4 . . ?
C13 C12 H10 120.4 . . ?
C12 C11 C10 120.8(2) . . ?
C12 C11 H9 119.6 . . ?
C10 C11 H9 119.6 . . ?
C4 C8 H6 109.5 . . ?
C4 C8 H5 109.5 . . ?
H6 C8 H5 109.5 . . ?
C4 C8 H7 109.5 . . ?
H6 C8 H7 109.5 . . ?
H5 C8 H7 109.5 . . ?

loop_
_geom_bond_atom_site_label_1
_geom_bond_atom_site_label_2
_geom_bond_distance
_geom_bond_site_symmetry_2
_geom_bond_publ_flag
O1 C1 1.201(2) . ?
O2 C7 1.345(2) . ?
O2 H1 0.8200 . ?
N1 C9 1.279(2) . ?
N1 C10 1.416(2) . ?
N2 C15 1.391(2) . ?
N2 C16 1.395(2) . ?
N2 H13 0.8600 . ?
C1 C2 1.458(3) . ?
C1 H2 0.9300 . ?
C2 C7 1.391(2) . ?
C2 C3 1.393(2) . ?
C7 C6 1.407(2) . ?
C6 C5 1.386(2) . ?
C6 C9 1.440(2) . ?
C9 H8 0.9300 . ?
C10 C11 1.390(3) . ?
C10 C15 1.393(3) . ?
C15 C14 1.389(3) . ?
C16 C17 1.380(3) . ?
C16 C21 1.382(3) . ?
C17 C18 1.381(3) . ?
C17 H14 0.9300 . ?
C18 C19 1.360(4) . ?
C18 H15 0.9300 . ?
C19 C20 1.363(3) . ?
C19 H16 0.9300 . ?
C3 C4 1.371(3) . ?
C3 H3 0.9300 . ?
C4 C5 1.384(3) . ?
C4 C8 1.502(3) . ?
C5 H4 0.9300 . ?
C21 C20 1.370(3) . ?
C21 H18 0.9300 . ?
C20 H17 0.9300 . ?
C14 C13 1.378(3) . ?
C14 H12 0.9300 . ?
C13 C12 1.377(3) . ?
C13 H11 0.9300 . ?
C12 C11 1.367(3) . ?
C12 H10 0.9300 . ?
C11 H9 0.9300 . ?
C8 H6 0.9600 . ?
C8 H5 0.9600 . ?
C8 H7 0.9600 . ?
